data_7249790
loop_
_publ_author_name
'Toynton, Arthur'
'Ferrins, Lori'
'Newson, Harriet'
'Sykes, Melissa'
'Varghese, Swapna'
'Nguyen, Nghi'
'Russell, Stephanie'
'Rahmani, Rapha\"el'
'Cheang, Jeremy'
'Flematti, Gavin'
'Skelton, Brian W.'
'Zulfiqar, Bilal'
'Avery, Vicky Mary'
'Baell, Jonathan Bayldon'
'Piggott, Matthew'

_publ_section_title
;
 Heterocyclic Core Modifications in Trypanosomacidal
 2-[(Phenylheteroaryl)ethyl]ureas
;
_journal_name_full 'RSC Medicinal Chemistry'
_journal_paper_doi 10.1039/D4MD00764F
_journal_year 2025
_chemical_absolute_configuration unk
_chemical_formula_moiety 'C10 H13 N4, Cl'
_chemical_formula_sum 'C10 H13 Cl N4'
_chemical_formula_weight 224.69
_space_group_IT_number 19
_space_group_name_Hall 'P 2ac 2ab'
_space_group_name_H-M_alt 'P 21 21 21'
_symmetry_cell_setting orthorhombic
_symmetry_Int_Tables_number 19
_symmetry_space_group_name_Hall 'P 2ac 2ab'
_symmetry_space_group_name_H-M 'P 21 21 21'
_atom_sites_solution_hydrogens geom
_audit_block_doi 10.5517/ccdc.csd.cc1zzsmc
_audit_creation_date 2018-06-02T11:40:48-00:00
_audit_creation_method 'WinGX routine CIF_UPDATE'
_audit_update_record
;
2018-06-02 deposited with the CCDC.	2025-01-15 downloaded from the CCDC.
;
_cell_angle_alpha 90
_cell_angle_beta 90
_cell_angle_gamma 90
_cell_formula_units_Z 4
_cell_length_a 5.36630(10)
_cell_length_b 5.40550(10)
_cell_length_c 39.3933(9)
_cell_measurement_reflns_used 4487
_cell_measurement_temperature 180(2)
_cell_measurement_theta_max 29.3882
_cell_measurement_theta_min 3.0975
_cell_volume 1142.70(4)
_computing_cell_refinement
;
CrysAlisPro, Agilent Technologies, Version 1.171.35.21 
;
_computing_data_collection
;
CrysAlisPro, Agilent Technologies, Version 1.171.35.21 
;
_computing_data_reduction
;
CrysAlisPro, Agilent Technologies, Version 1.171.35.21 
;
_computing_molecular_graphics 'Diamond (Brandenburg, 1999)'
_computing_publication_material 'WinGX Farrugia, L. J. (1999)'
_computing_structure_refinement 'SHELXL-2017 (Sheldrick, 2015)'
_computing_structure_solution 'SIR92 (Altomare <i>et al.</i>, 1994)'
_diffrn_ambient_temperature 180(2)
_diffrn_detector_area_resol_mean 16.0009
_diffrn_measured_fraction_theta_full 0.998
_diffrn_measured_fraction_theta_max 0.958
_diffrn_measurement_device_type 'Oxford Diffraction Xcalibur diffractometer'
_diffrn_measurement_method '\w scans'
_diffrn_orient_matrix_UB_11 -0.0851609
_diffrn_orient_matrix_UB_12 0.0762813
_diffrn_orient_matrix_UB_13 -0.0089499
_diffrn_orient_matrix_UB_21 -0.099574
_diffrn_orient_matrix_UB_22 -0.0780527
_diffrn_orient_matrix_UB_23 0.0050677
_diffrn_orient_matrix_UB_31 -0.0174058
_diffrn_orient_matrix_UB_32 0.0728744
_diffrn_orient_matrix_UB_33 0.0147929
_diffrn_radiation_monochromator graphite
_diffrn_radiation_type MoK\a
_diffrn_radiation_wavelength 0.71073
_diffrn_reflns_av_R_equivalents 0.0353
_diffrn_reflns_av_unetI/netI 0.0893
_diffrn_reflns_Laue_measured_fraction_full 0.998
_diffrn_reflns_Laue_measured_fraction_max 0.958
_diffrn_reflns_limit_h_max 6
_diffrn_reflns_limit_h_min -7
_diffrn_reflns_limit_k_max 7
_diffrn_reflns_limit_k_min -6
_diffrn_reflns_limit_l_max 53
_diffrn_reflns_limit_l_min -54
_diffrn_reflns_number 10374
_diffrn_reflns_point_group_measured_fraction_full 0.999
_diffrn_reflns_point_group_measured_fraction_max 0.957
_diffrn_reflns_theta_full 28.5
_diffrn_reflns_theta_max 29.442
_diffrn_reflns_theta_min 3.103
_exptl_absorpt_coefficient_mu 0.308
_exptl_absorpt_correction_T_max 1
_exptl_absorpt_correction_T_min 0.9913
_exptl_absorpt_correction_type multi-scan
_exptl_absorpt_process_details
;
     CrysAlisPro, Agilent Technologies, Version 1.171.35.21
;
_exptl_crystal_colour colourless
_exptl_crystal_density_diffrn 1.306
_exptl_crystal_description plate
_exptl_crystal_F_000 472
_exptl_crystal_size_max 0.2
_exptl_crystal_size_mid 0.18
_exptl_crystal_size_min 0.02
_refine_diff_density_max 0.255
_refine_diff_density_min -0.157
_refine_diff_density_rms 0.044
_refine_ls_abs_structure_details
;
 Refined as an inversion twin.
;
_refine_ls_abs_structure_Flack 0.25(10)
_refine_ls_extinction_method none
_refine_ls_goodness_of_fit_ref 1.073
_refine_ls_hydrogen_treatment constr
_refine_ls_matrix_type full
_refine_ls_number_parameters 138
_refine_ls_number_reflns 2977
_refine_ls_number_restraints 0
_refine_ls_restrained_S_all 1.073
_refine_ls_R_factor_all 0.0508
_refine_ls_R_factor_gt 0.0433
_refine_ls_shift/su_max 0.002
_refine_ls_shift/su_mean 0
_refine_ls_structure_factor_coef Fsqd
_refine_ls_weighting_details 'w=1/[\s^2^(Fo^2^)+(0.0371P)^2^+0.2594P] where P=(Fo^2^+2Fc^2^)/3'
_refine_ls_weighting_scheme calc
_refine_ls_wR_factor_gt 0.0913
_refine_ls_wR_factor_ref 0.0943
_reflns_Friedel_coverage 0.66
_reflns_Friedel_fraction_full 1
_reflns_Friedel_fraction_max 0.957
_reflns_number_gt 2637
_reflns_number_total 2977
_reflns_threshold_expression 'I > 2\s(I)'
_cod_data_source_file d4md00764f2.cif
_cod_data_source_block at130
_cod_database_code 7249790

loop_
_symmetry_equiv_pos_as_xyz
'x, y, z'
'-x+1/2, -y, z+1/2'
'x+1/2, -y+1/2, -z'
'-x, y+1/2, -z+1/2'

loop_
_atom_site_label
_atom_site_type_symbol
_atom_site_fract_x
_atom_site_fract_y
_atom_site_fract_z
_atom_site_U_iso_or_equiv
_atom_site_adp_type
_atom_site_occupancy
_atom_site_site_symmetry_order
_atom_site_calc_flag
_atom_site_refinement_flags_posn
_atom_site_refinement_flags_adp
_atom_site_refinement_flags_occupancy
_atom_site_disorder_assembly
_atom_site_disorder_group
N11 N 0.2422(4) 0.4686(4) 0.71307(5) 0.0335(5) Uani 1 1 d . . . . .
H11A H 0.379482 0.386027 0.705629 0.05 Uiso 1 1 calc R U . . .
H11B H 0.106547 0.368162 0.711513 0.05 Uiso 1 1 calc R U . . .
H11C H 0.264676 0.514596 0.735077 0.05 Uiso 1 1 calc R U . . .
N1 N 0.2911(5) 0.4993(4) 0.63611(5) 0.0322(5) Uani 1 1 d . . . . .
N2 N 0.3277(4) 0.2547(4) 0.63893(6) 0.0360(6) Uani 1 1 d . . . . .
N3 N 0.5092(4) 0.1958(4) 0.61781(5) 0.0344(5) Uani 1 1 d . . . . .
C1 C 0.2027(5) 0.6917(5) 0.69187(7) 0.0365(6) Uani 1 1 d . . . . .
H1A H 0.362205 0.782194 0.689528 0.044 Uiso 1 1 calc R U . . .
H1B H 0.082056 0.802666 0.70326 0.044 Uiso 1 1 calc R U . . .
C2 C 0.1053(5) 0.6247(6) 0.65689(7) 0.0383(6) Uani 1 1 d . . . . .
H2A H -0.042075 0.516124 0.659383 0.046 Uiso 1 1 calc R U . . .
H2B H 0.051125 0.777434 0.645143 0.046 Uiso 1 1 calc R U . . .
C4 C 0.5869(5) 0.4041(5) 0.60128(6) 0.0296(6) Uani 1 1 d . . . . .
C5 C 0.4491(5) 0.5981(5) 0.61330(6) 0.0328(6) Uani 1 1 d . . . . .
H5 H 0.462173 0.767065 0.606898 0.039 Uiso 1 1 calc R U . . .
C41 C 0.7812(5) 0.3983(4) 0.57527(6) 0.0295(5) Uani 1 1 d . . . . .
C42 C 0.9515(5) 0.2049(5) 0.57346(7) 0.0347(6) Uani 1 1 d . . . . .
H42 H 0.942372 0.073339 0.589403 0.042 Uiso 1 1 calc R U . . .
C43 C 1.1339(5) 0.2020(5) 0.54872(7) 0.0392(7) Uani 1 1 d . . . . .
H43 H 1.248048 0.067912 0.547699 0.047 Uiso 1 1 calc R U . . .
C44 C 1.1519(5) 0.3925(6) 0.52543(7) 0.0392(7) Uani 1 1 d . . . . .
H44 H 1.278162 0.39052 0.508533 0.047 Uiso 1 1 calc R U . . .
C45 C 0.9842(5) 0.5856(6) 0.52703(7) 0.0394(7) Uani 1 1 d . . . . .
H45 H 0.995897 0.717637 0.511193 0.047 Uiso 1 1 calc R U . . .
C46 C 0.7994(5) 0.5890(5) 0.55143(7) 0.0350(6) Uani 1 1 d . . . . .
H46 H 0.683708 0.721964 0.552013 0.042 Uiso 1 1 calc R U . . .
Cl1 Cl 0.74052(12) 0.16348(12) 0.71184(2) 0.03517(17) Uani 1 1 d . . . . .

loop_
_atom_site_aniso_label
_atom_site_aniso_U_11
_atom_site_aniso_U_22
_atom_site_aniso_U_33
_atom_site_aniso_U_23
_atom_site_aniso_U_13
_atom_site_aniso_U_12
N11 0.0280(10) 0.0410(11) 0.0315(10) -0.0064(9) -0.0024(12) 0.0032(11)
N1 0.0395(14) 0.0257(10) 0.0314(10) 0.0027(8) -0.0036(10) -0.0012(10)
N2 0.0471(15) 0.0264(11) 0.0345(11) 0.0031(9) -0.0020(10) -0.0016(10)
N3 0.0471(14) 0.0237(11) 0.0323(11) 0.0031(10) -0.0024(10) -0.0018(10)
C1 0.0364(15) 0.0304(13) 0.0429(14) -0.0061(12) 0.0048(11) 0.0057(12)
C2 0.0338(14) 0.0385(16) 0.0425(15) 0.0071(13) -0.0025(11) 0.0038(13)
C4 0.0364(14) 0.0226(12) 0.0299(12) 0.0001(10) -0.0093(11) -0.0035(11)
C5 0.0381(15) 0.0253(12) 0.0351(13) 0.0011(12) -0.0036(12) -0.0038(12)
C41 0.0352(14) 0.0229(10) 0.0305(11) -0.0026(9) -0.0073(11) -0.0052(11)
C42 0.0393(14) 0.0287(13) 0.0360(13) -0.0025(11) -0.0084(12) 0.0013(12)
C43 0.0372(15) 0.0333(15) 0.0471(15) -0.0076(13) -0.0085(13) 0.0035(13)
C44 0.0381(15) 0.0395(15) 0.0401(14) -0.0090(13) 0.0005(12) -0.0047(13)
C45 0.0444(17) 0.0333(15) 0.0406(15) 0.0022(13) 0.0026(13) -0.0061(13)
C46 0.0392(16) 0.0268(12) 0.0389(13) 0.0008(11) -0.0011(12) 0.0002(11)
Cl1 0.0271(3) 0.0422(3) 0.0362(3) 0.0057(3) 0.0005(3) 0.0049(3)

loop_
_atom_type_symbol
_atom_type_description
_atom_type_scat_dispersion_real
_atom_type_scat_dispersion_imag
_atom_type_scat_source
C C 0.0033 0.0016 'International Tables Vol C Tables 4.2.6.8 and 6.1.1.4'
H H 0 0 'International Tables Vol C Tables 4.2.6.8 and 6.1.1.4'
N N 0.0061 0.0033 'International Tables Vol C Tables 4.2.6.8 and 6.1.1.4'
Cl Cl 0.1484 0.1585 'International Tables Vol C Tables 4.2.6.8 and 6.1.1.4'

loop_
_geom_angle_atom_site_label_1
_geom_angle_atom_site_label_2
_geom_angle_atom_site_label_3
_geom_angle
_geom_angle_site_symmetry_1
_geom_angle_site_symmetry_3
_geom_angle_publ_flag
C1 N11 H11A 109.5 . . ?
C1 N11 H11B 109.5 . . ?
H11A N11 H11B 109.5 . . ?
C1 N11 H11C 109.5 . . ?
H11A N11 H11C 109.5 . . ?
H11B N11 H11C 109.5 . . ?
N2 N1 C5 110.8(2) . . ?
N2 N1 C2 120.8(2) . . ?
C5 N1 C2 128.4(2) . . ?
N3 N2 N1 107.1(2) . . ?
N2 N3 C4 109.1(2) . . ?
N11 C1 C2 111.5(2) . . ?
N11 C1 H1A 109.3 . . ?
C2 C1 H1A 109.3 . . ?
N11 C1 H1B 109.3 . . ?
C2 C1 H1B 109.3 . . ?
H1A C1 H1B 108 . . ?
N1 C2 C1 112.7(2) . . ?
N1 C2 H2A 109.1 . . ?
C1 C2 H2A 109.1 . . ?
N1 C2 H2B 109.1 . . ?
C1 C2 H2B 109.1 . . ?
H2A C2 H2B 107.8 . . ?
N3 C4 C5 107.6(2) . . ?
N3 C4 C41 122.3(2) . . ?
C5 C4 C41 130.1(2) . . ?
N1 C5 C4 105.5(2) . . ?
N1 C5 H5 127.3 . . ?
C4 C5 H5 127.3 . . ?
C42 C41 C46 118.3(2) . . ?
C42 C41 C4 121.4(2) . . ?
C46 C41 C4 120.3(2) . . ?
C43 C42 C41 120.7(3) . . ?
C43 C42 H42 119.7 . . ?
C41 C42 H42 119.7 . . ?
C42 C43 C44 120.6(3) . . ?
C42 C43 H43 119.7 . . ?
C44 C43 H43 119.7 . . ?
C45 C44 C43 119.2(3) . . ?
C45 C44 H44 120.4 . . ?
C43 C44 H44 120.4 . . ?
C44 C45 C46 120.7(3) . . ?
C44 C45 H45 119.7 . . ?
C46 C45 H45 119.7 . . ?
C45 C46 C41 120.5(3) . . ?
C45 C46 H46 119.7 . . ?
C41 C46 H46 119.7 . . ?

loop_
_geom_bond_atom_site_label_1
_geom_bond_atom_site_label_2
_geom_bond_distance
_geom_bond_site_symmetry_2
_geom_bond_publ_flag
N11 C1 1.482(3) . ?
N11 H11A 0.91 . ?
N11 H11B 0.91 . ?
N11 H11C 0.91 . ?
N1 N2 1.341(3) . ?
N1 C5 1.346(3) . ?
N1 C2 1.457(3) . ?
N2 N3 1.320(3) . ?
N3 C4 1.366(3) . ?
C1 C2 1.518(4) . ?
C1 H1A 0.99 . ?
C1 H1B 0.99 . ?
C2 H2A 0.99 . ?
C2 H2B 0.99 . ?
C4 C5 1.368(4) . ?
C4 C41 1.462(4) . ?
C5 H5 0.95 . ?
C41 C42 1.391(4) . ?
C41 C46 1.398(3) . ?
C42 C43 1.381(4) . ?
C42 H42 0.95 . ?
C43 C44 1.383(4) . ?
C43 H43 0.95 . ?
C44 C45 1.380(4) . ?
C44 H44 0.95 . ?
C45 C46 1.381(4) . ?
C45 H45 0.95 . ?
C46 H46 0.95 . ?

loop_
_geom_hbond_atom_site_label_D
_geom_hbond_atom_site_label_H
_geom_hbond_atom_site_label_A
_geom_hbond_distance_DH
_geom_hbond_distance_HA
_geom_hbond_distance_DA
_geom_hbond_angle_DHA
_geom_hbond_site_symmetry_A
_geom_hbond_publ_flag
N11 H11A Cl1 0.91 2.29 3.142(2) 155.1 . yes
N11 H11B Cl1 0.91 2.25 3.157(2) 171.6 1_455 yes
N11 H11C Cl1 0.91 2.24 3.141(2) 170.3 4_656 yes
